data_2231066
loop_
_publ_author_name
'Du, Na-Na'
'Xu, Hua-Jie'
'Sheng, Liang-Quan'

_publ_section_title
;
 <i>N</i>-(2,4-Dinitrophenyl)-1,3-dimethoxyisoindolin-2-amine
;
_journal_coeditor_code EZ2248
_journal_issue 8
_journal_name_full 'Acta Crystallographica Section E'
_journal_page_first o1970
_journal_paper_doi 10.1107/S1600536811026316
_journal_volume 67
_journal_year 2011
_chemical_formula_iupac 'C16 H16 N4 O6'
_chemical_formula_moiety 'C16 H16 N4 O6'
_chemical_formula_sum 'C16 H16 N4 O6'
_chemical_formula_weight 360.33
_chemical_name_systematic
;
<i>N</i>-(2,4-Dinitrophenyl)-1,3-dimethoxyisoindolin-2-amine
;
_space_group_IT_number 2
_symmetry_cell_setting triclinic
_symmetry_space_group_name_Hall '-P 1'
_symmetry_space_group_name_H-M 'P -1'
_atom_sites_solution_hydrogens geom
_atom_sites_solution_primary direct
_atom_sites_solution_secondary difmap
_audit_creation_method SHELXL-97
_cell_angle_alpha 86.076(9)
_cell_angle_beta 77.705(8)
_cell_angle_gamma 70.794(8)
_cell_formula_units_Z 2
_cell_length_a 7.727(4)
_cell_length_b 10.244(5)
_cell_length_c 11.326(6)
_cell_measurement_reflns_used 1638
_cell_measurement_temperature 296(2)
_cell_measurement_theta_max 27.49
_cell_measurement_theta_min 2.79
_cell_volume 827.2(7)
_computing_cell_refinement 'SAINT (Bruker, 2003)'
_computing_data_collection 'APEX2 (Bruker, 2003)'
_computing_data_reduction 'SAINT (Bruker, 2003)'
_computing_molecular_graphics 'SHELXTL (Sheldrick, 2008)'
_computing_publication_material 'SHELXTL (Sheldrick, 2008)'
_computing_structure_refinement 'SHELXL97 (Sheldrick, 2008)'
_computing_structure_solution 'SHELXS97 (Sheldrick, 2008)'
_diffrn_ambient_temperature 296(2)
_diffrn_measured_fraction_theta_full 0.982
_diffrn_measured_fraction_theta_max 0.982
_diffrn_measurement_device_type 'Bruker SMART APEXII CCD'
_diffrn_measurement_method 'phi and omega scans'
_diffrn_radiation_monochromator graphite
_diffrn_radiation_source 'fine-focus sealed tube'
_diffrn_radiation_type MoK\a
_diffrn_radiation_wavelength 0.71073
_diffrn_reflns_av_R_equivalents 0.0621
_diffrn_reflns_av_sigmaI/netI 0.0512
_diffrn_reflns_limit_h_max 8
_diffrn_reflns_limit_h_min -9
_diffrn_reflns_limit_k_max 12
_diffrn_reflns_limit_k_min -11
_diffrn_reflns_limit_l_max 13
_diffrn_reflns_limit_l_min -13
_diffrn_reflns_number 4365
_diffrn_reflns_theta_full 26.00
_diffrn_reflns_theta_max 26.00
_diffrn_reflns_theta_min 1.84
_exptl_absorpt_coefficient_mu 0.113
_exptl_absorpt_correction_T_max 0.9888
_exptl_absorpt_correction_T_min 0.9821
_exptl_absorpt_correction_type multi-scan
_exptl_absorpt_process_details '(SADABS; Sheldrick, 1996)'
_exptl_crystal_colour colorless
_exptl_crystal_density_diffrn 1.447
_exptl_crystal_density_method 'not measured'
_exptl_crystal_description block
_exptl_crystal_F_000 376
_exptl_crystal_size_max 0.16
_exptl_crystal_size_mid 0.14
_exptl_crystal_size_min 0.10
_refine_diff_density_max 0.486
_refine_diff_density_min -0.250
_refine_ls_extinction_method none
_refine_ls_goodness_of_fit_ref 1.016
_refine_ls_hydrogen_treatment constr
_refine_ls_matrix_type full
_refine_ls_number_parameters 237
_refine_ls_number_reflns 3181
_refine_ls_number_restraints 0
_refine_ls_restrained_S_all 1.016
_refine_ls_R_factor_all 0.0996
_refine_ls_R_factor_gt 0.0669
_refine_ls_shift/su_max 0.000
_refine_ls_shift/su_mean 0.000
_refine_ls_structure_factor_coef Fsqd
_refine_ls_weighting_details 'calc w=1/[\s^2^(Fo^2^)+(0.1489P)^2^+0.0000P] where P=(Fo^2^+2Fc^2^)/3'
_refine_ls_weighting_scheme calc
_refine_ls_wR_factor_gt 0.1799
_refine_ls_wR_factor_ref 0.2250
_reflns_number_gt 2045
_reflns_number_total 3181
_reflns_threshold_expression >2sigma(I)
_cod_data_source_file ez2248.cif
_cod_data_source_block I
_cod_database_code 2231066
_cod_database_fobs_code 2231066

loop_
_symmetry_equiv_pos_as_xyz
'x, y, z'
'-x, -y, -z'

loop_
_atom_site_type_symbol
_atom_site_label
_atom_site_fract_x
_atom_site_fract_y
_atom_site_fract_z
_atom_site_U_iso_or_equiv
_atom_site_adp_type
_atom_site_calc_flag
_atom_site_refinement_flags
_atom_site_occupancy
_atom_site_symmetry_multiplicity
C C1 0.1312(5) 0.1163(3) 0.6041(3) 0.0665(9) Uani d . 1 1
H H1 0.1032 0.0400 0.6417 0.080 Uiso calc R 1 1
C C2 0.1069(5) 0.1515(4) 0.4885(3) 0.0741(10) Uani d . 1 1
H H2 0.0623 0.0983 0.4471 0.089 Uiso calc R 1 1
C C3 0.1476(5) 0.2646(4) 0.4328(3) 0.0684(9) Uani d . 1 1
H H3 0.1297 0.2869 0.3543 0.082 Uiso calc R 1 1
C C4 0.2142(4) 0.3446(3) 0.4915(3) 0.0588(8) Uani d . 1 1
H H4 0.2414 0.4212 0.4539 0.071 Uiso calc R 1 1
C C5 0.2401(4) 0.3088(3) 0.6080(2) 0.0451(6) Uani d . 1 1
C C6 0.1985(4) 0.1974(3) 0.6640(2) 0.0487(7) Uani d . 1 1
C C7 0.2308(4) 0.1839(3) 0.7897(2) 0.0501(7) Uani d . 1 1
H H7 0.1096 0.2205 0.8450 0.060 Uiso calc R 1 1
C C8 0.3055(4) 0.3813(3) 0.6914(2) 0.0450(6) Uani d . 1 1
H H8 0.2013 0.4633 0.7241 0.054 Uiso calc R 1 1
C C9 0.4404(3) 0.3127(2) 0.9664(2) 0.0404(6) Uani d . 1 1
C C10 0.4134(3) 0.3760(2) 1.0796(2) 0.0405(6) Uani d . 1 1
C C11 0.5561(4) 0.3448(2) 1.1440(2) 0.0436(6) Uani d . 1 1
H H11 0.5367 0.3873 1.2179 0.052 Uiso calc R 1 1
C C12 0.7242(4) 0.2512(3) 1.0975(2) 0.0478(7) Uani d . 1 1
C C13 0.7560(4) 0.1846(3) 0.9883(2) 0.0516(7) Uani d . 1 1
H H13 0.8714 0.1193 0.9589 0.062 Uiso calc R 1 1
C C14 0.6169(4) 0.2160(3) 0.9250(2) 0.0496(7) Uani d . 1 1
H H14 0.6395 0.1717 0.8516 0.060 Uiso calc R 1 1
C C15 0.4939(5) -0.0207(3) 0.7495(4) 0.0802(10) Uani d . 1 1
H H15A 0.4677 -0.0681 0.6887 0.120 Uiso calc R 1 1
H H15B 0.5744 -0.0866 0.7950 0.120 Uiso calc R 1 1
H H15C 0.5546 0.0439 0.7116 0.120 Uiso calc R 1 1
C C16 0.6218(5) 0.3179(3) 0.5833(3) 0.0656(8) Uani d . 1 1
H H16A 0.6744 0.2530 0.6417 0.098 Uiso calc R 1 1
H H16B 0.7128 0.3590 0.5413 0.098 Uiso calc R 1 1
H H16C 0.5869 0.2708 0.5265 0.098 Uiso calc R 1 1
N N1 0.3375(3) 0.2795(2) 0.78934(18) 0.0438(5) Uani d . 1 1
N N2 0.3060(3) 0.3424(2) 0.90125(19) 0.0499(6) Uani d . 1 1
H H2A 0.1982 0.4013 0.9289 0.060 Uiso calc R 1 1
N N3 0.2382(3) 0.4743(2) 1.13435(19) 0.0478(6) Uani d . 1 1
N N4 0.8726(4) 0.2154(3) 1.1652(3) 0.0671(8) Uani d . 1 1
O O1 0.1085(3) 0.5064(3) 1.0803(2) 0.0811(8) Uani d . 1 1
O O2 0.2215(3) 0.5263(2) 1.23014(19) 0.0758(7) Uani d . 1 1
O O3 1.0248(4) 0.1387(4) 1.1204(3) 0.1139(12) Uani d . 1 1
O O4 0.8371(4) 0.2619(3) 1.2668(3) 0.1046(11) Uani d . 1 1
O O5 0.3227(3) 0.0518(2) 0.8286(2) 0.0697(6) Uani d . 1 1
O O6 0.4614(3) 0.42259(18) 0.64289(17) 0.0553(6) Uani d . 1 1

loop_
_atom_site_aniso_label
_atom_site_aniso_U_11
_atom_site_aniso_U_22
_atom_site_aniso_U_33
_atom_site_aniso_U_12
_atom_site_aniso_U_13
_atom_site_aniso_U_23
C1 0.078(2) 0.0666(19) 0.071(2) -0.0393(17) -0.0207(17) -0.0068(15)
C2 0.078(2) 0.087(2) 0.073(2) -0.0333(19) -0.0310(18) -0.0206(18)
C3 0.077(2) 0.082(2) 0.0539(18) -0.0243(18) -0.0284(16) -0.0103(16)
C4 0.074(2) 0.0550(17) 0.0505(17) -0.0184(15) -0.0220(14) -0.0007(13)
C5 0.0475(15) 0.0434(13) 0.0443(14) -0.0093(11) -0.0157(11) -0.0063(11)
C6 0.0502(15) 0.0503(15) 0.0488(15) -0.0158(12) -0.0156(12) -0.0062(12)
C7 0.0563(16) 0.0491(15) 0.0472(15) -0.0189(12) -0.0116(12) -0.0027(12)
C8 0.0533(15) 0.0390(13) 0.0429(14) -0.0110(11) -0.0147(11) -0.0043(10)
C9 0.0470(14) 0.0391(13) 0.0373(13) -0.0139(11) -0.0139(11) 0.0029(10)
C10 0.0463(14) 0.0361(12) 0.0380(13) -0.0112(10) -0.0100(11) 0.0007(10)
C11 0.0552(16) 0.0383(13) 0.0406(14) -0.0156(11) -0.0160(12) 0.0006(10)
C12 0.0504(16) 0.0435(14) 0.0530(16) -0.0139(12) -0.0208(12) 0.0029(11)
C13 0.0493(16) 0.0480(15) 0.0534(16) -0.0084(12) -0.0127(13) -0.0026(12)
C14 0.0523(16) 0.0522(15) 0.0425(14) -0.0110(13) -0.0131(12) -0.0060(12)
C15 0.087(3) 0.0460(17) 0.101(3) -0.0132(17) -0.020(2) 0.0006(17)
C16 0.067(2) 0.0663(19) 0.0624(19) -0.0253(16) -0.0027(15) -0.0038(15)
N1 0.0538(13) 0.0420(11) 0.0369(11) -0.0127(10) -0.0142(9) -0.0062(9)
N2 0.0485(13) 0.0547(13) 0.0413(12) -0.0047(10) -0.0136(10) -0.0118(10)
N3 0.0526(13) 0.0487(12) 0.0406(12) -0.0100(10) -0.0152(10) -0.0038(9)
N4 0.0626(17) 0.0641(16) 0.0746(18) -0.0036(13) -0.0367(14) -0.0125(14)
O1 0.0548(13) 0.1044(18) 0.0684(15) 0.0123(12) -0.0283(11) -0.0361(13)
O2 0.0744(15) 0.0890(16) 0.0526(13) 0.0012(12) -0.0230(11) -0.0312(11)
O3 0.0634(16) 0.139(3) 0.122(2) 0.0166(17) -0.0444(16) -0.052(2)
O4 0.0970(19) 0.111(2) 0.094(2) 0.0161(16) -0.0634(16) -0.0374(17)
O5 0.0905(16) 0.0517(12) 0.0685(14) -0.0258(11) -0.0194(12) 0.0151(10)
O6 0.0670(13) 0.0474(11) 0.0574(12) -0.0267(10) -0.0108(10) -0.0039(9)

loop_
_atom_type_symbol
_atom_type_description
_atom_type_scat_dispersion_real
_atom_type_scat_dispersion_imag
_atom_type_scat_source
C C 0.0033 0.0016 'International Tables Vol C Tables 4.2.6.8 and 6.1.1.4'
H H 0.0000 0.0000 'International Tables Vol C Tables 4.2.6.8 and 6.1.1.4'
N N 0.0061 0.0033 'International Tables Vol C Tables 4.2.6.8 and 6.1.1.4'
O O 0.0106 0.0060 'International Tables Vol C Tables 4.2.6.8 and 6.1.1.4'

loop_
_geom_angle_atom_site_label_1
_geom_angle_atom_site_label_2
_geom_angle_atom_site_label_3
_geom_angle
C2 C1 C6 118.4(3)
C2 C1 H1 120.8
C6 C1 H1 120.8
C1 C2 C3 121.0(3)
C1 C2 H2 119.5
C3 C2 H2 119.5
C4 C3 C2 120.8(3)
C4 C3 H3 119.6
C2 C3 H3 119.6
C3 C4 C5 118.4(3)
C3 C4 H4 120.8
C5 C4 H4 120.8
C6 C5 C4 121.1(3)
C6 C5 C8 110.5(2)
C4 C5 C8 128.4(3)
C5 C6 C1 120.4(3)
C5 C6 C7 110.8(2)
C1 C6 C7 128.8(3)
O5 C7 N1 112.1(2)
O5 C7 C6 117.2(2)
N1 C7 C6 101.9(2)
O5 C7 H7 108.4
N1 C7 H7 108.4
C6 C7 H7 108.4
O6 C8 N1 113.0(2)
O6 C8 C5 117.0(2)
N1 C8 C5 101.6(2)
O6 C8 H8 108.3
N1 C8 H8 108.3
C5 C8 H8 108.3
N2 C9 C14 121.0(2)
N2 C9 C10 122.7(2)
C14 C9 C10 116.3(2)
C11 C10 C9 121.4(2)
C11 C10 N3 116.3(2)
C9 C10 N3 122.3(2)
C12 C11 C10 118.9(2)
C12 C11 H11 120.5
C10 C11 H11 120.5
C11 C12 C13 121.7(2)
C11 C12 N4 119.4(3)
C13 C12 N4 118.8(2)
C14 C13 C12 119.3(3)
C14 C13 H13 120.4
C12 C13 H13 120.4
C13 C14 C9 122.3(2)
C13 C14 H14 118.8
C9 C14 H14 118.8
O5 C15 H15A 109.5
O5 C15 H15B 109.5
H15A C15 H15B 109.5
O5 C15 H15C 109.5
H15A C15 H15C 109.5
H15B C15 H15C 109.5
O6 C16 H16A 109.5
O6 C16 H16B 109.5
H16A C16 H16B 109.5
O6 C16 H16C 109.5
H16A C16 H16C 109.5
H16B C16 H16C 109.5
N2 N1 C8 112.18(19)
N2 N1 C7 113.7(2)
C8 N1 C7 110.43(19)
C9 N2 N1 121.4(2)
C9 N2 H2A 119.3
N1 N2 H2A 119.3
O2 N3 O1 121.1(2)
O2 N3 C10 120.2(2)
O1 N3 C10 118.7(2)
O3 N4 O4 122.5(3)
O3 N4 C12 119.1(3)
O4 N4 C12 118.4(3)
C7 O5 C15 114.8(2)
C8 O6 C16 115.8(2)

loop_
_geom_bond_atom_site_label_1
_geom_bond_atom_site_label_2
_geom_bond_distance
C1 C2 1.369(5)
C1 C6 1.390(4)
C1 H1 0.9300
C2 C3 1.376(5)
C2 H2 0.9300
C3 C4 1.370(4)
C3 H3 0.9300
C4 C5 1.384(4)
C4 H4 0.9300
C5 C6 1.365(4)
C5 C8 1.499(3)
C6 C7 1.486(4)
C7 O5 1.396(4)
C7 N1 1.473(3)
C7 H7 0.9800
C8 O6 1.397(3)
C8 N1 1.472(3)
C8 H8 0.9800
C9 N2 1.343(3)
C9 C14 1.401(4)
C9 C10 1.421(3)
C10 C11 1.388(4)
C10 N3 1.436(3)
C11 C12 1.357(4)
C11 H11 0.9300
C12 C13 1.390(4)
C12 N4 1.448(4)
C13 C14 1.358(4)
C13 H13 0.9300
C14 H14 0.9300
C15 O5 1.430(4)
C15 H15A 0.9600
C15 H15B 0.9600
C15 H15C 0.9600
C16 O6 1.418(4)
C16 H16A 0.9600
C16 H16B 0.9600
C16 H16C 0.9600
N1 N2 1.399(3)
N2 H2A 0.8600
N3 O2 1.205(3)
N3 O1 1.227(3)
N4 O3 1.204(3)
N4 O4 1.217(3)

loop_
_geom_hbond_atom_site_label_D
_geom_hbond_atom_site_label_H
_geom_hbond_atom_site_label_A
_geom_hbond_site_symmetry_A
_geom_hbond_distance_DH
_geom_hbond_distance_HA
_geom_hbond_distance_DA
_geom_hbond_angle_DHA
N2 H2A O1 . 0.86 1.96 2.593(3) 130
N2 H2A O1 2_567 0.86 2.27 3.032(3) 148

loop_
_geom_torsion_atom_site_label_1
_geom_torsion_atom_site_label_2
_geom_torsion_atom_site_label_3
_geom_torsion_atom_site_label_4
_geom_torsion
C6 C1 C2 C3 -0.2(5)
C1 C2 C3 C4 0.2(5)
C2 C3 C4 C5 0.2(5)
C3 C4 C5 C6 -0.7(4)
C3 C4 C5 C8 -178.1(3)
C4 C5 C6 C1 0.8(4)
C8 C5 C6 C1 178.6(3)
C4 C5 C6 C7 -177.7(2)
C8 C5 C6 C7 0.2(3)
C2 C1 C6 C5 -0.3(5)
C2 C1 C6 C7 177.8(3)
C5 C6 C7 O5 -135.8(3)
C1 C6 C7 O5 46.0(4)
C5 C6 C7 N1 -13.0(3)
C1 C6 C7 N1 168.7(3)
C6 C5 C8 O6 136.2(2)
C4 C5 C8 O6 -46.1(4)
C6 C5 C8 N1 12.7(3)
C4 C5 C8 N1 -169.6(3)
N2 C9 C10 C11 -179.0(2)
C14 C9 C10 C11 1.0(4)
N2 C9 C10 N3 1.6(4)
C14 C9 C10 N3 -178.4(2)
C9 C10 C11 C12 -0.3(4)
N3 C10 C11 C12 179.2(2)
C10 C11 C12 C13 -1.0(4)
C10 C11 C12 N4 -178.6(2)
C11 C12 C13 C14 1.5(4)
N4 C12 C13 C14 179.1(3)
C12 C13 C14 C9 -0.6(4)
N2 C9 C14 C13 179.4(2)
C10 C9 C14 C13 -0.6(4)
O6 C8 N1 N2 84.6(3)
C5 C8 N1 N2 -149.3(2)
O6 C8 N1 C7 -147.5(2)
C5 C8 N1 C7 -21.3(3)
O5 C7 N1 N2 -85.2(3)
C6 C7 N1 N2 148.6(2)
O5 C7 N1 C8 147.7(2)
C6 C7 N1 C8 21.5(3)
C14 C9 N2 N1 -0.8(4)
C10 C9 N2 N1 179.2(2)
C8 N1 N2 C9 -122.1(3)
C7 N1 N2 C9 111.7(3)
C11 C10 N3 O2 1.0(4)
C9 C10 N3 O2 -179.5(3)
C11 C10 N3 O1 179.2(2)
C9 C10 N3 O1 -1.4(4)
C11 C12 N4 O3 -175.6(3)
C13 C12 N4 O3 6.7(5)
C11 C12 N4 O4 6.0(5)
C13 C12 N4 O4 -171.6(3)
N1 C7 O5 C15 -66.5(3)
C6 C7 O5 C15 50.8(3)
N1 C8 O6 C16 64.6(3)
C5 C8 O6 C16 -52.9(3)
